data_4126019
loop_
_publ_author_name
'Wang, Shuai'
'McCrea-Hendrick, Madison L'
'Weinstein, Cory M.'
'Caputo, Christine A.'
'Hoppe, Elke'
'Fettinger, James C.'
'Olmstead, Marilyn M.'
'Power, Philip P.'

_publ_section_title
;
 Tin(II) Hydrides as Intermediates in Rearrangements of Tin(II) Alkyl
 Derivatives.
;
_journal_name_full 'Journal of the American Chemical Society'
_journal_paper_doi 10.1021/jacs.7b02271
_journal_year 2017
_chemical_formula_moiety 'C37 H46 Sn, C7 H8'
_chemical_formula_sum 'C44 H54 Sn'
_chemical_formula_weight 701.56
_space_group_crystal_system triclinic
_space_group_IT_number 2
_space_group_name_Hall '-P 1'
_space_group_name_H-M_alt 'P -1'
_symmetry_space_group_name_Hall '-P 1'
_symmetry_space_group_name_H-M 'P -1'
_atom_sites_solution_hydrogens geom
_atom_sites_solution_primary dual
_atom_sites_solution_secondary difmap
_audit_creation_method SHELXL-2016/6
_cell_angle_alpha 87.356(5)
_cell_angle_beta 74.584(5)
_cell_angle_gamma 84.943(4)
_cell_formula_units_Z 2
_cell_length_a 8.2960(16)
_cell_length_b 14.809(3)
_cell_length_c 15.586(3)
_cell_measurement_reflns_used 9898
_cell_measurement_temperature 90(2)
_cell_measurement_theta_max 27.5
_cell_measurement_theta_min 2.55
_cell_volume 1838.2(6)
_computing_cell_refinement 'SAINT (Bruker, 2013)'
_computing_data_collection 'Apex2 (Bruker, 2015)'
_computing_data_reduction 'SAINT (Bruker, 2013)'
_computing_publication_material 'SHELXL-2016/6 (Sheldrick, 2016)'
_computing_structure_refinement 'SHELXL-2016/6 (Sheldrick, 2016)'
_computing_structure_solution 'SHELXT 2014/4 (Sheldrick, 2014)'
_diffrn_ambient_temperature 90(2)
_diffrn_detector_area_resol_mean 8.3
_diffrn_measured_fraction_theta_full 1.000
_diffrn_measured_fraction_theta_max 0.996
_diffrn_measurement_device_type 'Bruker ApexII'
_diffrn_measurement_method \w
_diffrn_radiation_type MoK\a
_diffrn_radiation_wavelength 0.71073
_diffrn_reflns_av_R_equivalents 0.0182
_diffrn_reflns_av_unetI/netI 0.0190
_diffrn_reflns_Laue_measured_fraction_full 1.000
_diffrn_reflns_Laue_measured_fraction_max 0.996
_diffrn_reflns_limit_h_max 10
_diffrn_reflns_limit_h_min -10
_diffrn_reflns_limit_k_max 19
_diffrn_reflns_limit_k_min -19
_diffrn_reflns_limit_l_max 20
_diffrn_reflns_limit_l_min -20
_diffrn_reflns_number 25010
_diffrn_reflns_point_group_measured_fraction_full 1.000
_diffrn_reflns_point_group_measured_fraction_max 0.996
_diffrn_reflns_theta_full 25.242
_diffrn_reflns_theta_max 27.587
_diffrn_reflns_theta_min 1.356
_diffrn_source 'fine-focus sealed tube'
_exptl_absorpt_coefficient_mu 0.723
_exptl_absorpt_correction_T_max 0.746
_exptl_absorpt_correction_T_min 0.652
_exptl_absorpt_correction_type multi-scan
_exptl_absorpt_process_details 'SADABS (2014)'
_exptl_crystal_colour red
_exptl_crystal_density_diffrn 1.268
_exptl_crystal_description block
_exptl_crystal_F_000 736
_exptl_crystal_size_max 0.395
_exptl_crystal_size_mid 0.375
_exptl_crystal_size_min 0.164
_refine_diff_density_max 2.338
_refine_diff_density_min -0.855
_refine_diff_density_rms 0.075
_refine_ls_extinction_method none
_refine_ls_goodness_of_fit_ref 1.050
_refine_ls_hydrogen_treatment constr
_refine_ls_matrix_type full
_refine_ls_number_parameters 415
_refine_ls_number_reflns 8486
_refine_ls_number_restraints 0
_refine_ls_restrained_S_all 1.050
_refine_ls_R_factor_all 0.0348
_refine_ls_R_factor_gt 0.0321
_refine_ls_shift/su_max 0.001
_refine_ls_shift/su_mean 0.000
_refine_ls_structure_factor_coef Fsqd
_refine_ls_weighting_details 'w=1/[\s^2^(Fo^2^)+(0.0398P)^2^+2.4351P] where P=(Fo^2^+2Fc^2^)/3'
_refine_ls_weighting_scheme calc
_refine_ls_wR_factor_gt 0.0815
_refine_ls_wR_factor_ref 0.0831
_reflns_Friedel_coverage 0.000
_reflns_number_gt 7955
_reflns_number_total 8486
_reflns_threshold_expression 'I > 2\s(I)'
_cod_data_source_file ja7b02271_si_002.cif
_cod_data_source_block vw55
_cod_database_code 4126019
_shelx_shelxl_version_number 2016/6
_shelx_space_group_comment
;
The symmetry employed for this shelxl refinement is uniquely defined
by the following loop, which should always be used as a source of
symmetry information in preference to the above space-group names.
They are only intended as comments.
;
_shelx_estimated_absorpt_t_min 0.763
_shelx_estimated_absorpt_t_max 0.891

loop_
_space_group_symop_operation_xyz
'x, y, z'
'-x, -y, -z'

loop_
_atom_site_label
_atom_site_type_symbol
_atom_site_fract_x
_atom_site_fract_y
_atom_site_fract_z
_atom_site_U_iso_or_equiv
_atom_site_adp_type
_atom_site_occupancy
_atom_site_site_symmetry_order
_atom_site_calc_flag
_atom_site_refinement_flags_posn
_atom_site_refinement_flags_adp
Sn1 Sn 0.08148(2) 0.73166(2) 0.77988(2) 0.02196(6) Uani 1 1 d . .
C1 C 0.3457(2) 0.74625(12) 0.71056(12) 0.0127(3) Uani 1 1 d . .
C2 C 0.4032(2) 0.83327(12) 0.70161(12) 0.0125(3) Uani 1 1 d . .
C3 C 0.5574(2) 0.84962(13) 0.64331(13) 0.0146(3) Uani 1 1 d . .
H3 H 0.595669 0.908771 0.637075 0.018 Uiso 1 1 calc R U
C4 C 0.6553(2) 0.77878(13) 0.59416(13) 0.0170(4) Uani 1 1 d . .
H4 H 0.759499 0.790019 0.553391 0.020 Uiso 1 1 calc R U
C5 C 0.6013(2) 0.69167(13) 0.60443(13) 0.0152(4) Uani 1 1 d . .
H5 H 0.669531 0.643491 0.571372 0.018 Uiso 1 1 calc R U
C6 C 0.4473(2) 0.67490(12) 0.66311(12) 0.0123(3) Uani 1 1 d . .
C7 C 0.3842(2) 0.58211(12) 0.67886(12) 0.0135(3) Uani 1 1 d . .
C8 C 0.4365(2) 0.52174(13) 0.74081(13) 0.0167(4) Uani 1 1 d . .
C9 C 0.3712(3) 0.43720(14) 0.75702(14) 0.0226(4) Uani 1 1 d . .
H9 H 0.405979 0.395935 0.798347 0.027 Uiso 1 1 calc R U
C10 C 0.2568(3) 0.41243(14) 0.71392(15) 0.0243(4) Uani 1 1 d . .
H10 H 0.213322 0.354592 0.725897 0.029 Uiso 1 1 calc R U
C11 C 0.2054(3) 0.47172(14) 0.65332(14) 0.0206(4) Uani 1 1 d . .
H11 H 0.126268 0.454150 0.624274 0.025 Uiso 1 1 calc R U
C12 C 0.2680(2) 0.55694(13) 0.63421(13) 0.0150(4) Uani 1 1 d . .
C13 C 0.2244(2) 0.61714(13) 0.56056(13) 0.0162(4) Uani 1 1 d . .
H13 H 0.250014 0.680270 0.569340 0.019 Uiso 1 1 calc R U
C14 C 0.0395(3) 0.61987(16) 0.56110(16) 0.0261(5) Uani 1 1 d . .
H14A H 0.012190 0.559162 0.550004 0.039 Uiso 1 1 calc R U
H14B H 0.018197 0.662253 0.514443 0.039 Uiso 1 1 calc R U
H14C H -0.030538 0.639950 0.619198 0.039 Uiso 1 1 calc R U
C15 C 0.3360(3) 0.58608(16) 0.47072(14) 0.0259(5) Uani 1 1 d . .
H15A H 0.453927 0.589272 0.469786 0.039 Uiso 1 1 calc R U
H15B H 0.309554 0.625547 0.423269 0.039 Uiso 1 1 calc R U
H15C H 0.316172 0.523459 0.461365 0.039 Uiso 1 1 calc R U
C16 C 0.5672(3) 0.54556(15) 0.78689(14) 0.0218(4) Uani 1 1 d . .
H16 H 0.586396 0.611150 0.774459 0.026 Uiso 1 1 calc R U
C17 C 0.5097(3) 0.5304(3) 0.88784(17) 0.0443(7) Uani 1 1 d . .
H17A H 0.403320 0.566264 0.911685 0.066 Uiso 1 1 calc R U
H17B H 0.594740 0.549186 0.915070 0.066 Uiso 1 1 calc R U
H17C H 0.494149 0.465942 0.901434 0.066 Uiso 1 1 calc R U
C18 C 0.7324(3) 0.4902(2) 0.75078(18) 0.0369(6) Uani 1 1 d . .
H18A H 0.716653 0.425673 0.763660 0.055 Uiso 1 1 calc R U
H18B H 0.816158 0.508655 0.779088 0.055 Uiso 1 1 calc R U
H18C H 0.771007 0.500459 0.686251 0.055 Uiso 1 1 calc R U
C19 C 0.2886(2) 0.90593(12) 0.75571(12) 0.0134(3) Uani 1 1 d . .
C20 C 0.1577(2) 0.94921(13) 0.72317(13) 0.0152(4) Uani 1 1 d . .
C21 C 0.0429(3) 1.01176(14) 0.77697(15) 0.0216(4) Uani 1 1 d . .
H21 H -0.047444 1.040461 0.756498 0.026 Uiso 1 1 calc R U
C22 C 0.0598(3) 1.03202(14) 0.85932(15) 0.0253(5) Uani 1 1 d . .
H22 H -0.018407 1.074985 0.894959 0.030 Uiso 1 1 calc R U
C23 C 0.1898(3) 0.99035(14) 0.89067(14) 0.0231(4) Uani 1 1 d . .
H23 H 0.200687 1.005789 0.947241 0.028 Uiso 1 1 calc R U
C24 C 0.3050(3) 0.92599(13) 0.84034(13) 0.0172(4) Uani 1 1 d . .
C25 C 0.4473(3) 0.87957(15) 0.87489(14) 0.0224(4) Uani 1 1 d . .
H25 H 0.476667 0.818535 0.847491 0.027 Uiso 1 1 calc R U
C26 C 0.4000(3) 0.86515(19) 0.97622(15) 0.0321(5) Uani 1 1 d . .
H26A H 0.385668 0.923925 1.004865 0.048 Uiso 1 1 calc R U
H26B H 0.489279 0.826862 0.993511 0.048 Uiso 1 1 calc R U
H26C H 0.294864 0.835442 0.995097 0.048 Uiso 1 1 calc R U
C27 C 0.6038(3) 0.93305(19) 0.84576(17) 0.0335(5) Uani 1 1 d . .
H27A H 0.638512 0.938312 0.780638 0.050 Uiso 1 1 calc R U
H27B H 0.694871 0.901265 0.867187 0.050 Uiso 1 1 calc R U
H27C H 0.578098 0.993739 0.870847 0.050 Uiso 1 1 calc R U
C28 C 0.1503(2) 0.93439(13) 0.62857(13) 0.0167(4) Uani 1 1 d . .
H28 H 0.208193 0.873435 0.610496 0.020 Uiso 1 1 calc R U
C29 C -0.0280(3) 0.93545(16) 0.61804(16) 0.0249(4) Uani 1 1 d . .
H29A H -0.089870 0.891101 0.659757 0.037 Uiso 1 1 calc R U
H29B H -0.023336 0.919833 0.556959 0.037 Uiso 1 1 calc R U
H29C H -0.084925 0.996087 0.630642 0.037 Uiso 1 1 calc R U
C30 C 0.2486(3) 1.00558(15) 0.56625(14) 0.0224(4) Uani 1 1 d . .
H30A H 0.194234 1.066180 0.582242 0.034 Uiso 1 1 calc R U
H30B H 0.250561 0.993852 0.504590 0.034 Uiso 1 1 calc R U
H30C H 0.363688 1.002153 0.572119 0.034 Uiso 1 1 calc R U
C31 C 0.1095(3) 0.70979(17) 0.91578(14) 0.0268(5) Uani 1 1 d . .
H31 H 0.227133 0.717688 0.917362 0.032 Uiso 1 1 calc R U
C32 C 0.0532(3) 0.61916(17) 0.95929(18) 0.0332(5) Uani 1 1 d . .
H32 H 0.111419 0.562043 0.930284 0.040 Uiso 1 1 calc R U
C33 C -0.1346(4) 0.6299(2) 0.9827(2) 0.0463(7) Uani 1 1 d . .
H33A H -0.176872 0.619603 0.930464 0.056 Uiso 1 1 calc R U
H33B H -0.183994 0.587427 1.031623 0.056 Uiso 1 1 calc R U
C34 C -0.1720(5) 0.7234(3) 1.0104(3) 0.0823(16) Uani 1 1 d . .
H34 H -0.286906 0.755384 1.026608 0.099 Uiso 1 1 calc R U
C35 C -0.0147(4) 0.76911(19) 0.98376(18) 0.0426(7) Uani 1 1 d . .
H35 H -0.017562 0.836677 0.977141 0.051 Uiso 1 1 calc R U
C36 C -0.0271(4) 0.7234(2) 1.07376(17) 0.0423(7) Uani 1 1 d . .
H36 H -0.046025 0.755455 1.131107 0.051 Uiso 1 1 calc R U
C37 C 0.0437(6) 0.6313(2) 1.0576(2) 0.0727(13) Uani 1 1 d . .
H37A H -0.029304 0.587885 1.096007 0.087 Uiso 1 1 calc R U
H37B H 0.156597 0.622878 1.068242 0.087 Uiso 1 1 calc R U
C38 C 0.0510(3) 0.75786(17) 0.32275(19) 0.0344(5) Uani 1 1 d . .
H38A H 0.009386 0.780270 0.271832 0.052 Uiso 1 1 calc R U
H38B H -0.027199 0.779981 0.377965 0.052 Uiso 1 1 calc R U
H38C H 0.060313 0.691409 0.324143 0.052 Uiso 1 1 calc R U
C39 C 0.2201(3) 0.79140(14) 0.31407(16) 0.0264(5) Uani 1 1 d . .
C40 C 0.2709(3) 0.81247(16) 0.38826(17) 0.0301(5) Uani 1 1 d . .
H40 H 0.195713 0.807155 0.445719 0.036 Uiso 1 1 calc R U
C41 C 0.4288(4) 0.84106(17) 0.38037(19) 0.0366(6) Uani 1 1 d . .
H41 H 0.461221 0.854239 0.432200 0.044 Uiso 1 1 calc R U
C42 C 0.5394(4) 0.85048(18) 0.2973(2) 0.0393(6) Uani 1 1 d . .
H42 H 0.647737 0.870178 0.291643 0.047 Uiso 1 1 calc R U
C43 C 0.4902(4) 0.83087(19) 0.2227(2) 0.0407(6) Uani 1 1 d . .
H43 H 0.564575 0.837947 0.165287 0.049 Uiso 1 1 calc R U
C44 C 0.3332(4) 0.80097(17) 0.23115(17) 0.0344(5) Uani 1 1 d . .
H44 H 0.302083 0.786706 0.179228 0.041 Uiso 1 1 calc R U

loop_
_atom_site_aniso_label
_atom_site_aniso_U_11
_atom_site_aniso_U_22
_atom_site_aniso_U_33
_atom_site_aniso_U_23
_atom_site_aniso_U_13
_atom_site_aniso_U_12
Sn1 0.01441(8) 0.03501(9) 0.01557(8) -0.00176(6) -0.00050(5) -0.00721(6)
C1 0.0130(8) 0.0146(8) 0.0106(8) -0.0019(6) -0.0027(6) -0.0013(7)
C2 0.0135(8) 0.0136(8) 0.0116(8) -0.0025(6) -0.0053(7) 0.0000(7)
C3 0.0137(8) 0.0136(8) 0.0168(9) -0.0011(7) -0.0035(7) -0.0038(7)
C4 0.0111(8) 0.0187(9) 0.0185(9) -0.0012(7) 0.0008(7) -0.0020(7)
C5 0.0128(8) 0.0152(9) 0.0164(9) -0.0036(7) -0.0021(7) 0.0014(7)
C6 0.0129(8) 0.0128(8) 0.0117(8) -0.0011(6) -0.0042(7) -0.0013(6)
C7 0.0118(8) 0.0129(8) 0.0138(8) -0.0034(7) 0.0001(7) -0.0003(6)
C8 0.0184(9) 0.0160(9) 0.0149(9) -0.0020(7) -0.0031(7) -0.0009(7)
C9 0.0282(11) 0.0179(10) 0.0207(10) 0.0044(8) -0.0055(8) -0.0030(8)
C10 0.0257(11) 0.0166(9) 0.0292(11) 0.0022(8) -0.0029(9) -0.0085(8)
C11 0.0179(9) 0.0189(10) 0.0255(10) -0.0032(8) -0.0052(8) -0.0051(7)
C12 0.0121(8) 0.0149(9) 0.0166(9) -0.0039(7) -0.0012(7) 0.0006(7)
C13 0.0147(9) 0.0154(9) 0.0195(9) -0.0048(7) -0.0064(7) 0.0017(7)
C14 0.0191(10) 0.0278(11) 0.0344(12) -0.0048(9) -0.0129(9) 0.0010(8)
C15 0.0307(12) 0.0256(11) 0.0188(10) -0.0032(8) -0.0054(9) 0.0097(9)
C16 0.0275(11) 0.0210(10) 0.0206(10) 0.0014(8) -0.0125(8) -0.0030(8)
C17 0.0280(13) 0.084(2) 0.0218(12) -0.0094(13) -0.0088(10) 0.0009(13)
C18 0.0205(11) 0.0549(16) 0.0355(14) -0.0099(12) -0.0064(10) -0.0028(11)
C19 0.0140(8) 0.0113(8) 0.0137(8) -0.0025(6) -0.0007(7) -0.0031(6)
C20 0.0151(9) 0.0127(8) 0.0165(9) -0.0003(7) -0.0011(7) -0.0032(7)
C21 0.0188(10) 0.0159(9) 0.0259(10) -0.0002(8) 0.0002(8) 0.0026(7)
C22 0.0285(11) 0.0167(10) 0.0234(10) -0.0058(8) 0.0051(9) 0.0024(8)
C23 0.0327(12) 0.0182(10) 0.0160(9) -0.0066(7) -0.0007(8) -0.0031(8)
C24 0.0213(10) 0.0149(9) 0.0150(9) -0.0031(7) -0.0026(7) -0.0048(7)
C25 0.0260(11) 0.0264(11) 0.0172(10) -0.0066(8) -0.0090(8) -0.0017(8)
C26 0.0366(13) 0.0439(14) 0.0197(11) -0.0027(10) -0.0134(10) -0.0037(11)
C27 0.0262(12) 0.0463(15) 0.0308(12) -0.0078(11) -0.0094(10) -0.0080(10)
C28 0.0143(9) 0.0173(9) 0.0189(9) -0.0003(7) -0.0052(7) -0.0009(7)
C29 0.0171(10) 0.0291(11) 0.0307(11) 0.0024(9) -0.0102(8) -0.0033(8)
C30 0.0226(10) 0.0244(10) 0.0204(10) 0.0044(8) -0.0058(8) -0.0056(8)
C31 0.0264(11) 0.0359(12) 0.0172(10) 0.0011(9) -0.0015(8) -0.0122(9)
C32 0.0309(13) 0.0277(12) 0.0408(14) 0.0011(10) -0.0091(11) -0.0027(10)
C33 0.0333(14) 0.0591(19) 0.0421(16) -0.0100(14) 0.0056(12) -0.0237(13)
C34 0.0449(19) 0.062(2) 0.097(3) 0.032(2) 0.043(2) 0.0226(17)
C35 0.067(2) 0.0327(14) 0.0282(13) -0.0089(11) -0.0156(13) 0.0084(13)
C36 0.0613(19) 0.0418(15) 0.0203(12) -0.0038(10) -0.0010(12) -0.0134(13)
C37 0.111(3) 0.052(2) 0.0297(16) 0.0161(14) 0.0128(18) 0.025(2)
C38 0.0361(13) 0.0263(12) 0.0432(15) 0.0027(10) -0.0152(11) -0.0029(10)
C39 0.0334(12) 0.0146(9) 0.0321(12) 0.0015(8) -0.0111(10) 0.0009(8)
C40 0.0390(13) 0.0224(11) 0.0281(12) -0.0009(9) -0.0073(10) -0.0028(9)
C41 0.0460(15) 0.0262(12) 0.0420(15) -0.0061(10) -0.0176(12) -0.0059(11)
C42 0.0340(14) 0.0266(12) 0.0565(17) -0.0071(12) -0.0078(12) -0.0075(10)
C43 0.0431(15) 0.0327(13) 0.0394(15) -0.0055(11) 0.0032(12) -0.0064(11)
C44 0.0468(15) 0.0273(12) 0.0296(12) -0.0019(10) -0.0097(11) -0.0059(11)

loop_
_atom_type_symbol
_atom_type_description
_atom_type_scat_dispersion_real
_atom_type_scat_dispersion_imag
_atom_type_scat_source
C C 0.0033 0.0016 'International Tables Vol C Tables 4.2.6.8 and 6.1.1.4'
H H 0.0000 0.0000 'International Tables Vol C Tables 4.2.6.8 and 6.1.1.4'
Sn Sn -0.6537 1.4246 'International Tables Vol C Tables 4.2.6.8 and 6.1.1.4'

loop_
_geom_angle_atom_site_label_1
_geom_angle_atom_site_label_2
_geom_angle_atom_site_label_3
_geom_angle
C1 Sn1 C31 98.37(8)
C6 C1 C2 119.56(17)
C6 C1 Sn1 121.44(13)
C2 C1 Sn1 118.09(13)
C3 C2 C1 120.37(17)
C3 C2 C19 123.11(17)
C1 C2 C19 116.50(16)
C2 C3 C4 119.64(17)
C2 C3 H3 120.2
C4 C3 H3 120.2
C5 C4 C3 120.37(17)
C5 C4 H4 119.8
C3 C4 H4 119.8
C4 C5 C6 120.16(17)
C4 C5 H5 119.9
C6 C5 H5 119.9
C5 C6 C1 119.83(17)
C5 C6 C7 122.70(16)
C1 C6 C7 117.47(16)
C8 C7 C12 120.43(17)
C8 C7 C6 119.69(17)
C12 C7 C6 119.84(17)
C9 C8 C7 118.78(18)
C9 C8 C16 119.68(18)
C7 C8 C16 121.49(17)
C10 C9 C8 121.0(2)
C10 C9 H9 119.5
C8 C9 H9 119.5
C9 C10 C11 120.15(19)
C9 C10 H10 119.9
C11 C10 H10 119.9
C10 C11 C12 121.06(19)
C10 C11 H11 119.5
C12 C11 H11 119.5
C11 C12 C7 118.56(18)
C11 C12 C13 120.30(18)
C7 C12 C13 120.89(17)
C12 C13 C15 109.37(16)
C12 C13 C14 113.43(17)
C15 C13 C14 110.45(18)
C12 C13 H13 107.8
C15 C13 H13 107.8
C14 C13 H13 107.8
C13 C14 H14A 109.5
C13 C14 H14B 109.5
H14A C14 H14B 109.5
C13 C14 H14C 109.5
H14A C14 H14C 109.5
H14B C14 H14C 109.5
C13 C15 H15A 109.5
C13 C15 H15B 109.5
H15A C15 H15B 109.5
C13 C15 H15C 109.5
H15A C15 H15C 109.5
H15B C15 H15C 109.5
C18 C16 C8 110.78(18)
C18 C16 C17 109.0(2)
C8 C16 C17 112.12(19)
C18 C16 H16 108.3
C8 C16 H16 108.3
C17 C16 H16 108.3
C16 C17 H17A 109.5
C16 C17 H17B 109.5
H17A C17 H17B 109.5
C16 C17 H17C 109.5
H17A C17 H17C 109.5
H17B C17 H17C 109.5
C16 C18 H18A 109.5
C16 C18 H18B 109.5
H18A C18 H18B 109.5
C16 C18 H18C 109.5
H18A C18 H18C 109.5
H18B C18 H18C 109.5
C24 C19 C20 120.71(17)
C24 C19 C2 120.23(17)
C20 C19 C2 118.92(16)
C21 C20 C19 118.76(18)
C21 C20 C28 120.53(18)
C19 C20 C28 120.50(17)
C22 C21 C20 120.5(2)
C22 C21 H21 119.7
C20 C21 H21 119.7
C21 C22 C23 120.60(19)
C21 C22 H22 119.7
C23 C22 H22 119.7
C22 C23 C24 120.9(2)
C22 C23 H23 119.5
C24 C23 H23 119.5
C23 C24 C19 118.42(19)
C23 C24 C25 121.07(18)
C19 C24 C25 120.51(17)
C24 C25 C26 113.22(19)
C24 C25 C27 110.69(19)
C26 C25 C27 109.70(19)
C24 C25 H25 107.7
C26 C25 H25 107.7
C27 C25 H25 107.7
C25 C26 H26A 109.5
C25 C26 H26B 109.5
H26A C26 H26B 109.5
C25 C26 H26C 109.5
H26A C26 H26C 109.5
H26B C26 H26C 109.5
C25 C27 H27A 109.5
C25 C27 H27B 109.5
H27A C27 H27B 109.5
C25 C27 H27C 109.5
H27A C27 H27C 109.5
H27B C27 H27C 109.5
C20 C28 C29 113.89(17)
C20 C28 C30 109.13(16)
C29 C28 C30 110.67(17)
C20 C28 H28 107.6
C29 C28 H28 107.6
C30 C28 H28 107.6
C28 C29 H29A 109.5
C28 C29 H29B 109.5
H29A C29 H29B 109.5
C28 C29 H29C 109.5
H29A C29 H29C 109.5
H29B C29 H29C 109.5
C28 C30 H30A 109.5
C28 C30 H30B 109.5
H30A C30 H30B 109.5
C28 C30 H30C 109.5
H30A C30 H30C 109.5
H30B C30 H30C 109.5
C35 C31 C32 96.2(2)
C35 C31 Sn1 113.38(17)
C32 C31 Sn1 114.36(16)
C35 C31 H31 110.7
C32 C31 H31 110.7
Sn1 C31 H31 110.7
C33 C32 C31 105.1(2)
C33 C32 C37 88.6(3)
C31 C32 C37 103.4(2)
C33 C32 H32 118.3
C31 C32 H32 118.3
C37 C32 H32 118.3
C34 C33 C32 102.8(3)
C34 C33 H33A 111.2
C32 C33 H33A 111.2
C34 C33 H33B 111.2
C32 C33 H33B 111.2
H33A C33 H33B 109.1
C33 C34 C35 108.1(2)
C33 C34 C36 97.3(3)
C35 C34 C36 55.2(2)
C33 C34 H34 124.7
C35 C34 H34 124.7
C36 C34 H34 124.7
C34 C35 C36 71.6(3)
C34 C35 C31 107.0(3)
C36 C35 C31 106.8(2)
C34 C35 H35 120.4
C36 C35 H35 120.4
C31 C35 H35 120.4
C37 C36 C35 106.8(2)
C37 C36 C34 97.4(3)
C35 C36 C34 53.2(2)
C37 C36 H36 125.3
C35 C36 H36 125.3
C34 C36 H36 125.3
C36 C37 C32 103.5(3)
C36 C37 H37A 111.1
C32 C37 H37A 111.1
C36 C37 H37B 111.1
C32 C37 H37B 111.1
H37A C37 H37B 109.0
C39 C38 H38A 109.5
C39 C38 H38B 109.5
H38A C38 H38B 109.5
C39 C38 H38C 109.5
H38A C38 H38C 109.5
H38B C38 H38C 109.5
C40 C39 C44 117.5(2)
C40 C39 C38 121.5(2)
C44 C39 C38 121.0(2)
C41 C40 C39 121.5(2)
C41 C40 H40 119.3
C39 C40 H40 119.3
C42 C41 C40 120.2(3)
C42 C41 H41 119.9
C40 C41 H41 119.9
C43 C42 C41 119.1(3)
C43 C42 H42 120.5
C41 C42 H42 120.5
C42 C43 C44 120.4(3)
C42 C43 H43 119.8
C44 C43 H43 119.8
C43 C44 C39 121.3(3)
C43 C44 H44 119.3
C39 C44 H44 119.3

loop_
_geom_bond_atom_site_label_1
_geom_bond_atom_site_label_2
_geom_bond_distance
Sn1 C1 2.1959(19)
Sn1 C31 2.198(2)
C1 C6 1.399(3)
C1 C2 1.401(3)
C2 C3 1.392(3)
C2 C19 1.500(2)
C3 C4 1.393(3)
C3 H3 0.9500
C4 C5 1.391(3)
C4 H4 0.9500
C5 C6 1.394(3)
C5 H5 0.9500
C6 C7 1.500(3)
C7 C8 1.412(3)
C7 C12 1.413(3)
C8 C9 1.393(3)
C8 C16 1.524(3)
C9 C10 1.382(3)
C9 H9 0.9500
C10 C11 1.384(3)
C10 H10 0.9500
C11 C12 1.396(3)
C11 H11 0.9500
C12 C13 1.521(3)
C13 C15 1.525(3)
C13 C14 1.529(3)
C13 H13 1.0000
C14 H14A 0.9800
C14 H14B 0.9800
C14 H14C 0.9800
C15 H15A 0.9800
C15 H15B 0.9800
C15 H15C 0.9800
C16 C18 1.517(3)
C16 C17 1.530(3)
C16 H16 1.0000
C17 H17A 0.9800
C17 H17B 0.9800
C17 H17C 0.9800
C18 H18A 0.9800
C18 H18B 0.9800
C18 H18C 0.9800
C19 C24 1.409(3)
C19 C20 1.410(3)
C20 C21 1.400(3)
C20 C28 1.519(3)
C21 C22 1.377(3)
C21 H21 0.9500
C22 C23 1.385(3)
C22 H22 0.9500
C23 C24 1.395(3)
C23 H23 0.9500
C24 C25 1.522(3)
C25 C26 1.532(3)
C25 C27 1.534(3)
C25 H25 1.0000
C26 H26A 0.9800
C26 H26B 0.9800
C26 H26C 0.9800
C27 H27A 0.9800
C27 H27B 0.9800
C27 H27C 0.9800
C28 C29 1.529(3)
C28 C30 1.535(3)
C28 H28 1.0000
C29 H29A 0.9800
C29 H29B 0.9800
C29 H29C 0.9800
C30 H30A 0.9800
C30 H30B 0.9800
C30 H30C 0.9800
C31 C35 1.517(4)
C31 C32 1.529(3)
C31 H31 1.0000
C32 C33 1.499(4)
C32 C37 1.531(4)
C32 H32 1.0000
C33 C34 1.453(5)
C33 H33A 0.9900
C33 H33B 0.9900
C34 C35 1.475(5)
C34 C36 1.747(6)
C34 H34 1.0000
C35 C36 1.511(4)
C35 H35 1.0000
C36 C37 1.442(4)
C36 H36 1.0000
C37 H37A 0.9900
C37 H37B 0.9900
C38 C39 1.499(3)
C38 H38A 0.9800
C38 H38B 0.9800
C38 H38C 0.9800
C39 C40 1.389(3)
C39 C44 1.390(4)
C40 C41 1.384(4)
C40 H40 0.9500
C41 C42 1.383(4)
C41 H41 0.9500
C42 C43 1.381(4)
C42 H42 0.9500
C43 C44 1.384(4)
C43 H43 0.9500
C44 H44 0.9500

loop_
_geom_torsion_atom_site_label_1
_geom_torsion_atom_site_label_2
_geom_torsion_atom_site_label_3
_geom_torsion_atom_site_label_4
_geom_torsion
C6 C1 C2 C3 2.5(3)
Sn1 C1 C2 C3 -166.70(14)
C6 C1 C2 C19 -179.00(16)
Sn1 C1 C2 C19 11.8(2)
C1 C2 C3 C4 -0.4(3)
C19 C2 C3 C4 -178.80(17)
C2 C3 C4 C5 -1.3(3)
C3 C4 C5 C6 1.0(3)
C4 C5 C6 C1 1.1(3)
C4 C5 C6 C7 -178.40(18)
C2 C1 C6 C5 -2.9(3)
Sn1 C1 C6 C5 166.00(14)
C2 C1 C6 C7 176.69(16)
Sn1 C1 C6 C7 -14.4(2)
C5 C6 C7 C8 83.8(2)
C1 C6 C7 C8 -95.8(2)
C5 C6 C7 C12 -98.6(2)
C1 C6 C7 C12 81.9(2)
C12 C7 C8 C9 -0.1(3)
C6 C7 C8 C9 177.52(18)
C12 C7 C8 C16 177.34(18)
C6 C7 C8 C16 -5.1(3)
C7 C8 C9 C10 -0.3(3)
C16 C8 C9 C10 -177.8(2)
C8 C9 C10 C11 0.2(3)
C9 C10 C11 C12 0.3(3)
C10 C11 C12 C7 -0.7(3)
C10 C11 C12 C13 173.55(19)
C8 C7 C12 C11 0.5(3)
C6 C7 C12 C11 -177.04(17)
C8 C7 C12 C13 -173.63(17)
C6 C7 C12 C13 8.8(3)
C11 C12 C13 C15 -80.1(2)
C7 C12 C13 C15 94.0(2)
C11 C12 C13 C14 43.7(2)
C7 C12 C13 C14 -142.21(18)
C9 C8 C16 C18 69.6(3)
C7 C8 C16 C18 -107.8(2)
C9 C8 C16 C17 -52.4(3)
C7 C8 C16 C17 130.2(2)
C3 C2 C19 C24 -88.3(2)
C1 C2 C19 C24 93.3(2)
C3 C2 C19 C20 95.9(2)
C1 C2 C19 C20 -82.5(2)
C24 C19 C20 C21 -0.8(3)
C2 C19 C20 C21 174.95(17)
C24 C19 C20 C28 173.97(17)
C2 C19 C20 C28 -10.3(3)
C19 C20 C21 C22 1.4(3)
C28 C20 C21 C22 -173.35(19)
C20 C21 C22 C23 -0.5(3)
C21 C22 C23 C24 -1.0(3)
C22 C23 C24 C19 1.5(3)
C22 C23 C24 C25 -179.6(2)
C20 C19 C24 C23 -0.7(3)
C2 C19 C24 C23 -176.35(18)
C20 C19 C24 C25 -179.56(18)
C2 C19 C24 C25 4.8(3)
C23 C24 C25 C26 33.2(3)
C19 C24 C25 C26 -148.0(2)
C23 C24 C25 C27 -90.5(2)
C19 C24 C25 C27 88.4(2)
C21 C20 C28 C29 -39.1(3)
C19 C20 C28 C29 146.26(18)
C21 C20 C28 C30 85.1(2)
C19 C20 C28 C30 -89.5(2)
C35 C31 C32 C33 45.0(3)
Sn1 C31 C32 C33 -74.1(2)
C35 C31 C32 C37 -47.2(3)
Sn1 C31 C32 C37 -166.3(2)
C31 C32 C33 C34 -37.3(3)
C37 C32 C33 C34 66.2(3)
C32 C33 C34 C35 12.8(4)
C32 C33 C34 C36 -42.9(3)
C33 C34 C35 C36 -86.2(3)
C33 C34 C35 C31 16.3(4)
C36 C34 C35 C31 102.5(2)
C32 C31 C35 C34 -36.8(3)
Sn1 C31 C35 C34 83.2(3)
C32 C31 C35 C36 38.6(3)
Sn1 C31 C35 C36 158.53(19)
C34 C35 C36 C37 86.6(3)
C31 C35 C36 C37 -16.1(4)
C31 C35 C36 C34 -102.8(3)
C33 C34 C36 C37 1.5(3)
C35 C34 C36 C37 -105.5(3)
C33 C34 C36 C35 107.0(3)
C35 C36 C37 C32 -14.4(4)
C34 C36 C37 C32 39.4(3)
C33 C32 C37 C36 -65.3(3)
C31 C32 C37 C36 39.9(4)
C44 C39 C40 C41 -0.7(3)
C38 C39 C40 C41 178.2(2)
C39 C40 C41 C42 0.9(4)
C40 C41 C42 C43 -0.1(4)
C41 C42 C43 C44 -0.9(4)
C42 C43 C44 C39 1.2(4)
C40 C39 C44 C43 -0.4(4)
C38 C39 C44 C43 -179.2(2)
